data_2009669
loop_
_publ_author_name
'Du, S.'
'Wu, X.'

_publ_section_title
;\m~3~-(<i>O</i>,<i>O</i>'-Diethyl
 dithiophosphato-2\k<i>S</i>,3:4\k^2^<i>S</i>')-di-\m~3~-sulfido-1:2:3\k^3^<i>S</i>;1:2:4\k^3^<i>S</i>-\m-sulfido-1:3\k^2^<i>S</i>-sulfido-1\k<i>S</i>-tris(triphenylphosphine)-2\k<i>P</i>;3\k<i>P</i>;4\k<i>P</i>-molybdenumtrisilver
;
_journal_issue 5
_journal_name_full 'Acta Crystallographica Section C'
_journal_page_first 700
_journal_page_last 702
_journal_paper_doi 10.1107/S0108270193010510
_journal_volume 50
_journal_year 1994
_chemical_formula_sum 'C58 H55 Ag3 Mo O2 P4 S6'
_chemical_formula_weight 1519.87
_space_group_IT_number 2
_symmetry_cell_setting triclinic
_symmetry_space_group_name_Hall '-P 1'
_symmetry_space_group_name_H-M 'P -1'
_atom_type_scat_source 'Cromer & Waber (1974)'
_cell_angle_alpha 101.030(10)
_cell_angle_beta 107.200(10)
_cell_angle_gamma 77.250(10)
_cell_formula_units_Z 2
_cell_length_a 13.576(2)
_cell_length_b 20.603(3)
_cell_length_c 11.675(2)
_cell_measurement_reflns_used 20
_cell_measurement_temperature 296
_cell_measurement_theta_max 27.5
_cell_measurement_theta_min 15
_cell_volume 3014.6(8)
_diffrn_measurement_device 'Rigaku AFC5R'
_diffrn_measurement_method \w-2\q
_diffrn_radiation_type MoK\a
_diffrn_radiation_wavelength 0.71069
_diffrn_reflns_av_R_equivalents 0.032
_diffrn_reflns_limit_h_max 16
_diffrn_reflns_limit_h_min 0
_diffrn_reflns_limit_k_max 25
_diffrn_reflns_limit_k_min -25
_diffrn_reflns_limit_l_max 14
_diffrn_reflns_limit_l_min -14
_diffrn_reflns_number 11094
_diffrn_reflns_theta_max 25
_diffrn_standards_decay_% 0
_diffrn_standards_interval_count 250
_diffrn_standards_number 3
_exptl_absorpt_coefficient_mu 1.494
_exptl_absorpt_correction_T_max 1.1318
_exptl_absorpt_correction_T_min 0.7094
_exptl_absorpt_correction_type empirical
_exptl_crystal_colour 'Dark red'
_exptl_crystal_density_diffrn 1.67
_exptl_crystal_description Cubic
_exptl_crystal_size_max 0.55
_exptl_crystal_size_mid 0.50
_exptl_crystal_size_min 0.20
_refine_diff_density_max 1.06
_refine_diff_density_min -0.86
_refine_ls_extinction_method none
_refine_ls_goodness_of_fit_obs 2.17
_refine_ls_hydrogen_treatment noref
_refine_ls_number_parameters 377
_refine_ls_number_reflns 5691
_refine_ls_R_factor_obs 0.054
_refine_ls_shift/esd_max 0.34
_refine_ls_structure_factor_coef F
_refine_ls_weighting_details 'w = 1/\s^2^(F~o~)'
_refine_ls_weighting_scheme calc
_refine_ls_wR_factor_obs 0.087
_reflns_number_observed 5691
_reflns_number_total 10603
_reflns_observed_criterion I>5\s(I)
_cod_data_source_file al1055.cif
_cod_data_source_block al1055_structure_1_of_1
_cod_depositor_comments
;
The following automatic conversions were performed:

'_refine_ls_weighting_scheme' value 'w = 1/\s^2^(F~o~)' was changed
to 'calc'. New tag '_refine_ls_weighting_details' was created. The
value of the new tag was set to 'w = 1/\s^2^(F~o~)'.

Automatic conversion script
Id: cif_fix_values 3143 2015-03-26 13:38:13Z robertas 
;
_cod_original_cell_volume 3014.6(9)
_cod_database_code 2009669

loop_
_symmetry_equiv_pos_as_xyz
'x, y, z'
'-x, -y, -z'

loop_
_atom_site_label
_atom_site_fract_x
_atom_site_fract_y
_atom_site_fract_z
Mo .81383(9) .21819(6) .77215(10)
Ag(1) .69957(10) .13586(6) .86264(10)
Ag(2) .87526(10) .28773(6) 1.02438(10)
Ag(3) .60769(10) .29711(7) .83435(12)
S(1) .8855(3) .1653(2) .9365(3)
S(2) .6536(3) .1975(2) .6752(3)
S(3) .8042(4) .3290(2) .8136(3)
S(4) .9113(4) .1796(2) .6524(4)
S(5) .6884(3) .3258(2) 1.0751(3)
S(6) .5620(3) .1927(2) .9856(4)
P .6515(3) .2465(2) 1.1173(3)
P(1) .7062(3) .0138(2) .8216(3)
P(2) 1.0056(3) .3388(2) 1.1850(3)
P(3) .4260(3) .3570(2) .7995(3)
O(1) .5903(8) .2706(5) 1.2183(9)
O(2) .7593(8) .2048(5) 1.1791(9)
C(1) .6277(15) .3224(9) 1.3201(16)
C(2) .6150(18) .3039(11) 1.431(2)
C(3) .7741(14) .1354(9) 1.1895(16)
C(4) .751(3) .1221(16) 1.294(3)
C(111) .5865(11) -.0122(7) .7251(11)
C(112) .5777(15) -.0777(9) .6878(16)
C(113) .4873(16) -.0990(10) .6116(17)
C(114) .4042(13) -.0512(8) .5714(14)
C(115) .4084(14) .0153(8) .6037(15)
C(116) .5008(12) .0352(8) .6808(13)
C(121) .8048(12) -.0305(7) .7452(12)
C(122) .8377(14) .0054(9) .6788(15)
C(123) .9100(16) -.0281(10) .6108(18)
C(124) .9469(16) -.0967(10) .6143(18)
C(125) .9169(17) -.1300(11) .6793(19)
C(126) .8463(15) -.0998(9) .7480(16)
C(131) .7362(12) -.0252(7) .9583(13)
C(132) .6552(15) -.0394(9) .9955(16)
C(133) .679(2) -.0625(13) 1.107(2)
C(134) .781(2) -.0775(12) 1.171(2)
C(135) .8586(19) -.0666(11) 1.138(2)
C(136) .8377(16) -.0396(10) 1.0268(18)
C(211) 1.0053(11) .4234(7) 1.1689(11)
C(212) 1.0932(12) .4543(7) 1.1972(12)
C(213) 1.0861(12) .5187(7) 1.1819(13)
C(214) .9891(11) .5578(7) 1.1346(12)
C(215) .9019(13) .5292(8) 1.1050(14)
C(216) .9085(11) .4634(7) 1.1217(12)
C(221) .9883(10) .3459(6) 1.3351(11)
C(222) .9317(11) .3023(7) 1.3536(12)
C(223) .9170(13) .3056(8) 1.4675(14)
C(224) .9543(14) .3518(8) 1.5617(15)
C(225) 1.0112(13) .3953(8) 1.5442(14)
C(226) 1.0254(12) .3940(7) 1.4317(13)
C(231) 1.1397(11) .2969(7) 1.1951(12)
C(232) 1.1652(14) .2655(8) 1.0881(14)
C(233) 1.2668(15) .2355(9) 1.0850(16)
C(234) 1.3439(15) .2357(9) 1.1917(17)
C(235) 1.3217(15) .2644(9) 1.2971(16)
C(236) 1.2198(13) .2943(8) 1.2994(14)
C(311) .3329(12) .2977(7) .7414(12)
C(312) .2469(14) .3013(9) .7818(15)
C(313) .1749(15) .2576(9) .7267(16)
C(314) .1972(16) .2093(10) .6330(17)
C(315) .2830(16) .2044(10) .5919(17)
C(316) .3509(16) .2487(10) .6476(17)
C(321) .3796(12) .4148(7) .6870(12)
C(322) .2838(15) .4530(9) .6690(16)
C(323) .2488(15) .4975(9) .5804(16)
C(324) .3097(18) .4953(11) .5066(19)
C(325) .4048(19) .4546(12) .519(2)
C(326) .4406(16) .4152(10) .6110(18)
C(331) .3964(12) .4031(7) .9362(12)
C(332) .3851(12) .4740(7) .9589(12)
C(333) .3696(13) .5079(8) 1.0686(14)
C(334) .3658(13) .4740(8) 1.1559(14)
C(335) .3784(13) .4056(8) 1.1354(14)
C(336) .3934(13) .3715(8) 1.0267(14)
H(1) .7000 .3254 1.3305
H(2) .5877 .3673 1.3059
H(3) .5421 .3036 1.4222
H(4) .6542 .2613 1.4465
H(5) .6359 .3363 1.5015
H(6) .7293 .1127 1.1190
H(7) .8454 .1137 1.1897
H(8) .6820 .1410 1.2976
H(9) .7625 .0746 1.3003
H(10) .7983 .1414 1.3680
H(11) .6395 -.1124 .7148
H(12) .4837 -.1461 .5876
H(13) .3398 -.0650 .5190
H(14) .3485 .0490 .5735
H(15) .5047 .0825 .7033
H(16) .8123 .0539 .6809
H(17) .9338 -.0038 .5639
H(18) .9950 -.1196 .5657
H(19) .9420 -.1778 .6778
H(20) .8266 -.1253 .7981
H(21) .5838 -.0344 .9427
H(22) .6239 -.0670 1.1406
H(23) .7969 -.0996 1.2424
H(24) .9314 -.0749 1.1894
H(25) .8946 -.0317 .9993
H(26) 1.1607 .4268 1.2275
H(27) 1.1492 .5385 1.2049
H(28) .9842 .6034 1.1231
H(29) .8347 .5557 1.0718
H(30) .8454 .4445 1.0996
H(31) .9032 .2695 1.2870
H(32) .8794 .2736 1.4815
H(33) .9419 .3535 1.6403
H(34) 1.0410 .4277 1.6118
H(35) 1.0622 .4265 1.4190
H(36) 1.1105 .2652 1.0134
H(37) 1.2818 .2156 1.0091
H(38) 1.4155 .2149 1.1913
H(39) 1.3778 .2634 1.3734
H(40) 1.2032 .3139 1.3766
H(41) .2339 .3357 .8488
H(42) .1132 .2607 .7534
H(43) .1492 .1771 .5960
H(44) .2954 .1714 .5235
H(45) .4134 .2459 .6191
H(46) .2387 .4507 .7173
H(47) .1837 .5285 .5733
H(48) .2861 .5239 .4420
H(49) .4469 .4502 .4627
H(50) .5112 .3881 .6262
H(51) .3886 .4986 .8975
H(52) .3634 .5563 1.0848
H(53) .3544 .4972 1.2314
H(54) .3759 .3812 1.1976
H(55) .4020 .3231 1.0136

loop_
_geom_angle_atom_site_label_1
_geom_angle_atom_site_label_2
_geom_angle_atom_site_label_3
_geom_angle
_geom_angle_publ_flag
Ag(1) Mo Ag(3) 65.33(4) yes
Ag(2) Mo Ag(1) 87.84(4) yes
Ag(2) Mo Ag(3) 73.18(4) yes
S(2) Mo S(1) 112.50(10) yes
S(3) Mo S(1) 113.20(10) yes
S(3) Mo S(2) 107.8(2) yes
S(4) Mo S(1) 106.6(2) yes
S(4) Mo S(2) 107.7(2) yes
S(4) Mo S(3) 108.9(2) yes
P(1) Ag(1) S(1) 111.20(10) yes
P(1) Ag(1) S(2) 116.10(10) yes
P(1) Ag(1) S(6) 110.40(10) yes
S(1) Ag(1) S(2) 92.00(10) yes
S(1) Ag(1) S(6) 119.30(10) yes
S(2) Ag(1) S(6) 106.90(10) yes
P(2) Ag(2) S(1) 127.40(10) yes
P(2) Ag(2) S(3) 121.70(10) yes
P(2) Ag(2) S(5) 109.20(10) yes
S(1) Ag(2) S(3) 93.50(10) yes
S(1) Ag(2) S(5) 105.90(10) yes
S(3) Ag(2) S(5) 93.20(10) yes
S(2) Ag(3) S(5) 133.00(10) yes
P(3) Ag(3) S(2) 118.40(10) yes
P(3) Ag(3) S(5) 103.80(10) yes
Mo S(1) Ag(1) 77.60(10) yes
Mo S(1) Ag(2) 77.10(10) yes
C(321) P(3) Ag(3) 118.1(5) yes
C(311) P(3) Ag(3) 111.0(5) yes
C(111) P(1) C(121) 103.8(6) yes
C(111) P(1) C(131) 105.7(7) yes
C(121) P(1) C(131) 104.8(7) yes
C(211) P(2) C(221) 103.5(6) yes
C(211) P(2) C(231) 104.3(6) yes
C(221) P(2) C(231) 105.8(6) yes
C(331) P(3) C(321) 106.5(7) yes
C(331) P(3) C(311) 105.3(7) yes
C(321) P(3) C(311) 102.0(7) yes
Mo S(2) Ag(1) 77.80(10) yes
Mo S(2) Ag(3) 80.40(10) yes
Mo S(3) Ag(2) 75.90(10) yes
Ag(1) S(2) Ag(3) 79.90(10) yes
Ag(2) S(1) Ag(1) 109.60(10) yes
Ag(2) S(5) Ag(3) 85.00(10) yes
P S(5) Ag(2) 108.2(2) yes
P S(5) Ag(3) 95.2(2) yes
P S(6) Ag(1) 98.6(2) yes
O(2) P O(1) 106.0(6) yes
O(2) P S(5) 104.7(4) yes
O(2) P S(6) 113.5(4) yes
O(1) P S(5) 109.4(4) yes
O(1) P S(6) 105.6(4) yes
S(6) P S(5) 117.1(2) yes
C(1) O(1) P 119.0(10) yes
C(3) O(2) P 124.0(10) yes
C(2) C(1) O(1) 107.0(10) yes
O(2) C(3) C(4) 114(2) yes
C(111) P(1) Ag(1) 114.5(5) yes
C(121) P(1) Ag(1) 113.7(5) yes
C(131) P(1) Ag(1) 113.2(5) yes
C(211) P(2) Ag(2) 112.7(5) yes
C(221) P(2) Ag(2) 114.8(4) yes
C(231) P(2) Ag(2) 114.7(4) yes
C(331) P(3) Ag(3) 112.7(5) yes

loop_
_geom_bond_atom_site_label_1
_geom_bond_atom_site_label_2
_geom_bond_distance
_geom_bond_publ_flag
Mo Ag(1) 3.036(2) yes
Mo Ag(2) 2.980(2) yes
Mo Ag(3) 3.122(2) yes
Mo S(1) 2.246(4) yes
Mo S(2) 2.228(4) yes
Mo S(3) 2.225(4) yes
Mo S(4) 2.131(4) yes
Ag(1) S(1) 2.583(4) yes
Ag(1) S(2) 2.588(4) yes
Ag(1) S(6) 2.626(4) yes
Ag(2) S(1) 2.525(4) yes
Ag(2) S(3) 2.598(4) yes
Ag(2) S(5) 2.690(4) yes
Ag(3) S(2) 2.591(4) yes
Ag(3) S(5) 2.698(4) yes
Ag(1) P(1) 2.454(4) yes
Ag(2) P(2) 2.420(4) yes
Ag(3) P(3) 2.454(4) yes
S(5) P 1.995(5) yes
S(6) P 1.977(5) yes
P O(1) 1.580(10) yes
P O(2) 1.570(10) yes
O(1) C(1) 1.48(2) yes
O(2) C(3) 1.42(2) yes
C(1) C(2) 1.48(3) yes
C(3) C(4) 1.43(3) yes
P(1) C(111) 1.810(10) yes
P(1) C(121) 1.810(10) yes
P(1) C(131) 1.82(2) yes
P(2) C(211) 1.790(10) yes
P(2) C(221) 1.810(10) yes
P(2) C(231) 1.820(10) yes
P(3) C(331) 1.800(10) yes
P(3) C(321) 1.820(10) yes
P(3) C(311) 1.850(10) yes
C(135) C(136) 1.44(3) no
C(211) C(212) 1.40(2) no
C(211) C(216) 1.41(2) no
C(212) C(213) 1.35(2) no
C(213) C(214) 1.40(2) no
C(214) C(215) 1.36(2) no
C(215) C(216) 1.39(2) no
C(221) C(222) 1.39(2) no
C(221) C(226) 1.40(2) no
C(222) C(223) 1.39(2) no
C(223) C(224) 1.36(2) no
C(224) C(225) 1.38(2) no
C(231) C(236) 1.37(2) no
C(232) C(233) 1.39(2) no
C(234) C(235) 1.35(2) no
C(311) C(312) 1.37(2) no
C(312) C(313) 1.40(2) no
C(314) C(315) 1.36(3) no
C(321) C(322) 1.34(2) no
C(111) C(112) 1.36(2) no
C(111) C(116) 1.38(2) no
C(112) C(113) 1.39(2) no
C(113) C(114) 1.35(2) no
C(114) C(115) 1.36(2) no
C(115) C(116) 1.40(2) no
C(121) C(122) 1.39(2) no
C(121) C(126) 1.42(2) no
C(122) C(123) 1.42(2) no
C(123) C(124) 1.40(3) no
C(124) C(125) 1.31(3) no
C(125) C(126) 1.40(3) no
C(131) C(136) 1.37(2) no
C(131) C(132) 1.40(2) no
C(132) C(133) 1.39(3) no
C(133) C(134) 1.37(3) no
C(134) C(135) 1.30(3) no
C(321) C(326) 1.38(2) no
C(322) C(323) 1.42(2) no
C(323) C(324) 1.35(2) no
C(324) C(325) 1.36(3) no
C(325) C(326) 1.38(3) no
C(331) C(336) 1.36(2) no
C(331) C(332) 1.42(2) no
C(332) C(333) 1.39(2) no
C(333) C(334) 1.36(2) no
C(334) C(335) 1.36(2) no
C(335) C(336) 1.38(2) no
C(225) C(226) 1.38(2) no
C(231) C(232) 1.39(2) no
C(233) C(234) 1.37(2) no
C(235) C(236) 1.39(2) no
C(311) C(316) 1.38(2) no
C(313) C(314) 1.39(2) no
C(315) C(316) 1.38(2) no
